data_4325121
loop_
_publ_author_name
'Richard A. Lewis'
'Guang Wu'
'Trevor W. Hayton'

_publ_section_title
;
 Stabilizing High-Valent Metal Ions with a Ketimide Ligand Set: Synthesis
 of Mn(N=CtBu2)4
;
_journal_name_full 'Inorganic Chemistry'
_journal_page_first 4660
_journal_page_last 4668
_journal_paper_doi 10.1021/ic200490v
_journal_volume 50
_journal_year 2011
_chemical_formula_sum 'C52 H104 Li Mn N4 O8'
_chemical_formula_weight 975.27
_chemical_name_systematic
; 
 [Lithium di(1,4,7,10-tetraoxacyclododecane)] Manganese(III)
 tetrakis(bistert-butyl ketimide)
;
_space_group_IT_number 2
_symmetry_cell_setting triclinic
_symmetry_space_group_name_Hall '-P 1'
_symmetry_space_group_name_H-M 'P -1'
_atom_sites_solution_hydrogens geom
_atom_sites_solution_primary direct
_atom_sites_solution_secondary difmap
_audit_creation_method SHELXL-97
_cell_angle_alpha 105.791(5)
_cell_angle_beta 92.476(5)
_cell_angle_gamma 90.013(5)
_cell_formula_units_Z 2
_cell_length_a 13.611(3)
_cell_length_b 13.612(3)
_cell_length_c 16.360(4)
_cell_measurement_temperature 150(2)
_cell_volume 2913.7(12)
_computing_structure_refinement 'SHELXL-97 (Sheldrick, 1997)'
_computing_structure_solution 'SHELXS-97 (Sheldrick, 1990)'
_diffrn_ambient_temperature 150(2)
_diffrn_measured_fraction_theta_full 0.991
_diffrn_measured_fraction_theta_max 0.991
_diffrn_measurement_device_type 'ccd area detector'
_diffrn_measurement_method omega
_diffrn_radiation_monochromator graphite
_diffrn_radiation_source 'fine-focus sealed tube'
_diffrn_radiation_type MoK\a
_diffrn_radiation_wavelength 0.71073
_diffrn_reflns_av_R_equivalents 0.1139
_diffrn_reflns_av_sigmaI/netI 0.1899
_diffrn_reflns_limit_h_max 16
_diffrn_reflns_limit_h_min -15
_diffrn_reflns_limit_k_max 16
_diffrn_reflns_limit_k_min -16
_diffrn_reflns_limit_l_max 19
_diffrn_reflns_limit_l_min -19
_diffrn_reflns_number 24321
_diffrn_reflns_theta_full 25.68
_diffrn_reflns_theta_max 25.68
_diffrn_reflns_theta_min 1.29
_exptl_absorpt_coefficient_mu 0.276
_exptl_absorpt_correction_T_max 0.363
_exptl_absorpt_correction_T_min 0.278
_exptl_absorpt_correction_type empirical
_exptl_absorpt_process_details 'Psi Scan'
_exptl_crystal_colour Purple
_exptl_crystal_density_diffrn 1.112
_exptl_crystal_description block
_exptl_crystal_F_000 1072
_exptl_crystal_size_max 0.3
_exptl_crystal_size_mid 0.3
_exptl_crystal_size_min 0.2
_refine_diff_density_max 0.506
_refine_diff_density_min -0.675
_refine_diff_density_rms 0.073
_refine_ls_extinction_method none
_refine_ls_goodness_of_fit_ref 0.930
_refine_ls_hydrogen_treatment constr
_refine_ls_matrix_type full
_refine_ls_number_parameters 619
_refine_ls_number_reflns 10977
_refine_ls_number_restraints 0
_refine_ls_restrained_S_all 0.930
_refine_ls_R_factor_all 0.1654
_refine_ls_R_factor_gt 0.0678
_refine_ls_shift/su_max 0.001
_refine_ls_shift/su_mean 0.000
_refine_ls_structure_factor_coef Fsqd
_refine_ls_weighting_details 'calc w=1/[\s^2^(Fo^2^)+(0.0678P)^2^+0.0000P] where P=(Fo^2^+2Fc^2^)/3'
_refine_ls_weighting_scheme calc
_refine_ls_wR_factor_gt 0.1410
_refine_ls_wR_factor_ref 0.1781
_reflns_number_gt 4812
_reflns_number_total 10977
_reflns_threshold_expression >2sigma(I)
_cod_data_source_file ic200490v_si_002_3.cif
_cod_data_source_block Complex_3
_cod_original_cell_volume 2913.8(12)
_cod_database_code 4325121

loop_
_symmetry_equiv_pos_as_xyz
'x, y, z'
'-x, -y, -z'

loop_
_atom_site_label
_atom_site_type_symbol
_atom_site_fract_x
_atom_site_fract_y
_atom_site_fract_z
_atom_site_U_iso_or_equiv
_atom_site_adp_type
_atom_site_occupancy
_atom_site_symmetry_multiplicity
_atom_site_calc_flag
_atom_site_refinement_flags
Mn1 Mn 0.74990(5) 0.80185(5) 0.73943(4) 0.0242(2) Uani 1 1 d .
O6 O 0.8047(2) 0.8101(2) 0.1533(2) 0.0426(9) Uani 1 1 d .
O3 O 0.6982(2) 0.8380(2) 0.3150(2) 0.0411(9) Uani 1 1 d .
N2 N 0.6196(3) 0.8098(2) 0.7758(2) 0.0239(9) Uani 1 1 d .
O2 O 0.8217(2) 0.5829(2) 0.2986(2) 0.0401(8) Uani 1 1 d .
O1 O 0.8896(2) 0.7781(2) 0.3173(2) 0.0420(9) Uani 1 1 d .
N4 N 0.8837(3) 0.8077(2) 0.7779(2) 0.0240(9) Uani 1 1 d .
C40 C 0.6603(4) 0.5901(4) 0.3571(3) 0.0425(13) Uani 1 1 d .
H40A H 0.6069 0.5485 0.3674 0.051 Uiso 1 1 calc R
H40B H 0.6822 0.6374 0.4107 0.051 Uiso 1 1 calc R
O7 O 0.7119(3) 0.5329(2) 0.1280(2) 0.0484(9) Uani 1 1 d .
O4 O 0.6292(2) 0.6439(2) 0.2979(2) 0.0435(9) Uani 1 1 d .
N3 N 0.7483(2) 0.9305(2) 0.7144(2) 0.0272(9) Uani 1 1 d .
N1 N 0.7459(2) 0.6574(2) 0.6891(2) 0.0257(9) Uani 1 1 d .
O8 O 0.6246(2) 0.7176(2) 0.1426(2) 0.0457(9) Uani 1 1 d .
O5 O 0.8945(2) 0.6269(2) 0.1410(2) 0.0444(9) Uani 1 1 d .
C48 C 0.6349(4) 0.8136(3) 0.1236(3) 0.0448(14) Uani 1 1 d .
H48A H 0.6257 0.8688 0.1745 0.054 Uiso 1 1 calc R
H48B H 0.5850 0.8190 0.0810 0.054 Uiso 1 1 calc R
C44 C 0.8592(4) 0.8610(4) 0.3842(3) 0.0438(13) Uani 1 1 d .
H44A H 0.9130 0.9095 0.4044 0.053 Uiso 1 1 calc R
H44B H 0.8386 0.8366 0.4313 0.053 Uiso 1 1 calc R
C46 C 0.9025(3) 0.7935(3) 0.1269(3) 0.0389(13) Uani 1 1 d .
H46A H 0.9478 0.8152 0.1761 0.047 Uiso 1 1 calc R
H46B H 0.9159 0.8344 0.0884 0.047 Uiso 1 1 calc R
C52 C 0.8820(4) 0.5207(3) 0.1043(3) 0.0447(14) Uani 1 1 d .
H52A H 0.8932 0.4851 0.1477 0.054 Uiso 1 1 calc R
H52B H 0.9300 0.4973 0.0613 0.054 Uiso 1 1 calc R
C11 C 0.4778(3) 0.8074(3) 0.6741(3) 0.0336(12) Uani 1 1 d .
C42 C 0.6338(4) 0.8221(4) 0.3766(3) 0.0413(13) Uani 1 1 d .
H42A H 0.5933 0.8816 0.3970 0.050 Uiso 1 1 calc R
H42B H 0.6713 0.8101 0.4247 0.050 Uiso 1 1 calc R
C1 C 0.7479(3) 0.5677(3) 0.6970(3) 0.0230(10) Uani 1 1 d .
C47 C 0.7363(4) 0.8226(4) 0.0910(3) 0.0438(14) Uani 1 1 d .
H47A H 0.7446 0.7703 0.0381 0.053 Uiso 1 1 calc R
H47B H 0.7450 0.8889 0.0809 0.053 Uiso 1 1 calc R
C23 C 0.6662(3) 1.1642(3) 0.6719(3) 0.0439(14) Uani 1 1 d .
H23A H 0.6763 1.2157 0.7249 0.066 Uiso 1 1 calc R
H23B H 0.6024 1.1332 0.6697 0.066 Uiso 1 1 calc R
H23C H 0.6703 1.1948 0.6257 0.066 Uiso 1 1 calc R
C20 C 0.7449(3) 1.0830(3) 0.6645(3) 0.0337(12) Uani 1 1 d .
C2 C 0.7615(3) 0.5446(3) 0.7854(3) 0.0304(11) Uani 1 1 d .
C10 C 0.5273(4) 0.8133(3) 0.7636(3) 0.0280(11) Uani 1 1 d .
C19 C 0.7439(3) 1.0264(3) 0.7368(3) 0.0233(10) Uani 1 1 d .
C25 C 0.7721(4) 1.0238(4) 0.8899(3) 0.0440(13) Uani 1 1 d .
H25A H 0.8382 1.0022 0.8774 0.066 Uiso 1 1 calc R
H25B H 0.7298 0.9650 0.8808 0.066 Uiso 1 1 calc R
H25C H 0.7703 1.0634 0.9482 0.066 Uiso 1 1 calc R
C28 C 0.9749(3) 0.8001(3) 0.7627(3) 0.0257(11) Uani 1 1 d .
C15 C 0.4605(3) 0.8217(3) 0.8415(3) 0.0343(12) Uani 1 1 d .
C24 C 0.7369(3) 1.0890(3) 0.8316(3) 0.0297(11) Uani 1 1 d .
C6 C 0.7327(3) 0.4776(3) 0.6137(3) 0.0315(11) Uani 1 1 d .
C45 C 0.9188(4) 0.6821(4) 0.0829(3) 0.0452(14) Uani 1 1 d .
H45A H 0.8772 0.6605 0.0314 0.054 Uiso 1 1 calc R
H45B H 0.9869 0.6710 0.0679 0.054 Uiso 1 1 calc R
C35 C 0.9955(3) 0.8117(4) 0.9184(3) 0.0486(14) Uani 1 1 d .
H35A H 1.0394 0.8293 0.9678 0.073 Uiso 1 1 calc R
H35B H 0.9723 0.7428 0.9089 0.073 Uiso 1 1 calc R
H35C H 0.9406 0.8571 0.9270 0.073 Uiso 1 1 calc R
C38 C 0.8845(4) 0.6285(4) 0.3703(3) 0.0428(13) Uani 1 1 d .
H38A H 0.9249 0.5773 0.3860 0.051 Uiso 1 1 calc R
H38B H 0.8462 0.6622 0.4184 0.051 Uiso 1 1 calc R
C22 C 0.8475(4) 1.1287(4) 0.6620(4) 0.0581(16) Uani 1 1 d .
H22A H 0.8518 1.1500 0.6109 0.087 Uiso 1 1 calc R
H22B H 0.8964 1.0782 0.6629 0.087 Uiso 1 1 calc R
H22C H 0.8585 1.1865 0.7105 0.087 Uiso 1 1 calc R
C50 C 0.6131(4) 0.5385(4) 0.0982(3) 0.0496(14) Uani 1 1 d .
H50A H 0.5690 0.5360 0.1427 0.060 Uiso 1 1 calc R
H50B H 0.5982 0.4802 0.0498 0.060 Uiso 1 1 calc R
C43 C 0.7743(4) 0.9111(3) 0.3491(3) 0.0393(13) Uani 1 1 d .
H43A H 0.7493 0.9663 0.3940 0.047 Uiso 1 1 calc R
H43B H 0.7969 0.9398 0.3049 0.047 Uiso 1 1 calc R
C29 C 1.0122(3) 0.7716(3) 0.6708(3) 0.0347(12) Uani 1 1 d .
C8 C 0.7972(4) 0.3853(3) 0.6088(3) 0.0513(15) Uani 1 1 d .
H8A H 0.7830 0.3347 0.5559 0.077 Uiso 1 1 calc R
H8B H 0.7844 0.3573 0.6552 0.077 Uiso 1 1 calc R
H8C H 0.8652 0.4057 0.6121 0.077 Uiso 1 1 calc R
C5 C 0.7453(3) 0.6420(3) 0.8551(3) 0.0336(12) Uani 1 1 d .
H5A H 0.6808 0.6674 0.8471 0.050 Uiso 1 1 calc R
H5B H 0.7937 0.6923 0.8528 0.050 Uiso 1 1 calc R
H5C H 0.7509 0.6278 0.9095 0.050 Uiso 1 1 calc R
C12 C 0.5527(4) 0.7649(3) 0.6050(3) 0.0415(13) Uani 1 1 d .
H12A H 0.5216 0.7571 0.5498 0.062 Uiso 1 1 calc R
H12B H 0.5755 0.6997 0.6096 0.062 Uiso 1 1 calc R
H12C H 0.6075 0.8114 0.6128 0.062 Uiso 1 1 calc R
C33 C 1.0495(3) 0.8213(3) 0.8417(3) 0.0344(12) Uani 1 1 d .
C9 C 0.7556(4) 0.5162(3) 0.5377(3) 0.0464(14) Uani 1 1 d .
H9A H 0.8243 0.5335 0.5402 0.070 Uiso 1 1 calc R
H9B H 0.7173 0.5757 0.5387 0.070 Uiso 1 1 calc R
H9C H 0.7398 0.4639 0.4862 0.070 Uiso 1 1 calc R
C17 C 0.3769(3) 0.8979(3) 0.8492(3) 0.0436(13) Uani 1 1 d .
H17A H 0.3408 0.8989 0.8986 0.065 Uiso 1 1 calc R
H17B H 0.3336 0.8780 0.7994 0.065 Uiso 1 1 calc R
H17C H 0.4035 0.9648 0.8545 0.065 Uiso 1 1 calc R
C36 C 1.0860(4) 0.9332(3) 0.8621(3) 0.0492(14) Uani 1 1 d .
H36A H 1.0307 0.9774 0.8644 0.074 Uiso 1 1 calc R
H36B H 1.1283 0.9406 0.8186 0.074 Uiso 1 1 calc R
H36C H 1.1219 0.9511 0.9160 0.074 Uiso 1 1 calc R
C37 C 0.9485(3) 0.7057(3) 0.3447(3) 0.0376(12) Uani 1 1 d .
H37A H 0.9912 0.7409 0.3928 0.045 Uiso 1 1 calc R
H37B H 0.9896 0.6705 0.2991 0.045 Uiso 1 1 calc R
C30 C 0.9299(4) 0.7856(4) 0.6084(3) 0.0449(14) Uani 1 1 d .
H30A H 0.9068 0.8545 0.6257 0.067 Uiso 1 1 calc R
H30B H 0.8768 0.7391 0.6079 0.067 Uiso 1 1 calc R
H30C H 0.9547 0.7721 0.5524 0.067 Uiso 1 1 calc R
C18 C 0.5254(4) 0.8600(4) 0.9222(3) 0.0493(15) Uani 1 1 d .
H18A H 0.5504 0.9269 0.9254 0.074 Uiso 1 1 calc R
H18B H 0.5794 0.8142 0.9212 0.074 Uiso 1 1 calc R
H18C H 0.4875 0.8628 0.9709 0.074 Uiso 1 1 calc R
C31 C 1.0383(4) 0.6568(4) 0.6423(3) 0.0625(17) Uani 1 1 d .
H31A H 1.0540 0.6382 0.5835 0.094 Uiso 1 1 calc R
H31B H 0.9832 0.6166 0.6498 0.094 Uiso 1 1 calc R
H31C H 1.0940 0.6444 0.6761 0.094 Uiso 1 1 calc R
C39 C 0.7451(3) 0.5229(3) 0.3175(3) 0.0367(12) Uani 1 1 d .
H39A H 0.7704 0.4858 0.3565 0.044 Uiso 1 1 calc R
H39B H 0.7213 0.4736 0.2657 0.044 Uiso 1 1 calc R
C41 C 0.5708(3) 0.7307(3) 0.3339(3) 0.0405(13) Uani 1 1 d .
H41A H 0.5286 0.7151 0.3751 0.049 Uiso 1 1 calc R
H41B H 0.5293 0.7461 0.2895 0.049 Uiso 1 1 calc R
C34 C 1.1380(3) 0.7496(4) 0.8328(3) 0.0489(14) Uani 1 1 d .
H34A H 1.1773 0.7665 0.8850 0.073 Uiso 1 1 calc R
H34B H 1.1769 0.7573 0.7873 0.073 Uiso 1 1 calc R
H34C H 1.1150 0.6802 0.8206 0.073 Uiso 1 1 calc R
C7 C 0.6238(4) 0.4450(4) 0.6029(3) 0.0543(15) Uani 1 1 d .
H7A H 0.6126 0.3943 0.5495 0.082 Uiso 1 1 calc R
H7B H 0.5837 0.5033 0.6039 0.082 Uiso 1 1 calc R
H7C H 0.6071 0.4170 0.6484 0.082 Uiso 1 1 calc R
C32 C 1.0999(4) 0.8353(4) 0.6567(3) 0.0584(16) Uani 1 1 d .
H32A H 1.0814 0.9056 0.6681 0.088 Uiso 1 1 calc R
H32B H 1.1189 0.8109 0.5989 0.088 Uiso 1 1 calc R
H32C H 1.1541 0.8291 0.6944 0.088 Uiso 1 1 calc R
C26 C 0.7977(4) 1.1883(4) 0.8591(3) 0.0559(16) Uani 1 1 d .
H26A H 0.7902 1.2199 0.9185 0.084 Uiso 1 1 calc R
H26B H 0.7753 1.2338 0.8268 0.084 Uiso 1 1 calc R
H26C H 0.8658 1.1733 0.8492 0.084 Uiso 1 1 calc R
C51 C 0.7790(4) 0.4959(4) 0.0641(3) 0.0549(16) Uani 1 1 d .
H51A H 0.7682 0.5283 0.0185 0.066 Uiso 1 1 calc R
H51B H 0.7705 0.4227 0.0406 0.066 Uiso 1 1 calc R
C27 C 0.6276(3) 1.1141(4) 0.8509(3) 0.0482(14) Uani 1 1 d .
H27A H 0.6215 1.1399 0.9112 0.072 Uiso 1 1 calc R
H27B H 0.5881 1.0532 0.8299 0.072 Uiso 1 1 calc R
H27C H 0.6056 1.1646 0.8234 0.072 Uiso 1 1 calc R
C21 C 0.7237(4) 1.0045(4) 0.5796(3) 0.0551(16) Uani 1 1 d .
H21A H 0.6586 0.9768 0.5782 0.083 Uiso 1 1 calc R
H21B H 0.7706 0.9505 0.5726 0.083 Uiso 1 1 calc R
H21C H 0.7286 1.0366 0.5344 0.083 Uiso 1 1 calc R
C49 C 0.5968(4) 0.6364(4) 0.0723(3) 0.0497(14) Uani 1 1 d .
H49A H 0.6363 0.6369 0.0245 0.060 Uiso 1 1 calc R
H49B H 0.5282 0.6420 0.0559 0.060 Uiso 1 1 calc R
C14 C 0.4534(4) 0.9153(4) 0.6678(3) 0.0555(16) Uani 1 1 d .
H14A H 0.4319 0.9123 0.6105 0.083 Uiso 1 1 calc R
H14B H 0.5110 0.9582 0.6835 0.083 Uiso 1 1 calc R
H14C H 0.4021 0.9430 0.7056 0.083 Uiso 1 1 calc R
C4 C 0.6890(4) 0.4649(4) 0.7990(3) 0.0598(17) Uani 1 1 d .
H4A H 0.7022 0.4543 0.8541 0.090 Uiso 1 1 calc R
H4B H 0.6964 0.4017 0.7560 0.090 Uiso 1 1 calc R
H4C H 0.6230 0.4887 0.7955 0.090 Uiso 1 1 calc R
C3 C 0.8681(4) 0.5122(4) 0.7983(3) 0.0602(17) Uani 1 1 d .
H3A H 0.9126 0.5602 0.7856 0.090 Uiso 1 1 calc R
H3B H 0.8784 0.4455 0.7610 0.090 Uiso 1 1 calc R
H3C H 0.8797 0.5107 0.8562 0.090 Uiso 1 1 calc R
C13 C 0.3859(4) 0.7386(4) 0.6491(4) 0.0603(17) Uani 1 1 d .
H13A H 0.3382 0.7601 0.6918 0.090 Uiso 1 1 calc R
H13B H 0.4035 0.6691 0.6446 0.090 Uiso 1 1 calc R
H13C H 0.3585 0.7437 0.5954 0.090 Uiso 1 1 calc R
C16 C 0.4211(4) 0.7160(4) 0.8398(4) 0.0649(18) Uani 1 1 d .
H16A H 0.3894 0.7197 0.8919 0.097 Uiso 1 1 calc R
H16B H 0.4746 0.6690 0.8339 0.097 Uiso 1 1 calc R
H16C H 0.3745 0.6929 0.7927 0.097 Uiso 1 1 calc R
Li1 Li 0.7580(6) 0.6936(6) 0.2249(5) 0.044(2) Uani 1 1 d .

loop_
_atom_site_aniso_label
_atom_site_aniso_U_11
_atom_site_aniso_U_22
_atom_site_aniso_U_33
_atom_site_aniso_U_23
_atom_site_aniso_U_13
_atom_site_aniso_U_12
Mn1 0.0213(4) 0.0224(4) 0.0313(4) 0.0117(3) 0.0003(3) 0.0013(3)
O6 0.044(2) 0.049(2) 0.037(2) 0.0167(17) 0.0014(18) 0.0024(17)
O3 0.045(2) 0.044(2) 0.036(2) 0.0148(17) 0.0009(17) -0.0007(17)
N2 0.023(2) 0.0192(19) 0.032(2) 0.0115(17) -0.0046(18) 0.0016(16)
O2 0.036(2) 0.047(2) 0.042(2) 0.0198(17) 0.0008(17) -0.0008(16)
O1 0.050(2) 0.042(2) 0.037(2) 0.0139(17) 0.0061(17) 0.0071(17)
N4 0.020(2) 0.0193(19) 0.036(2) 0.0131(17) -0.0015(18) -0.0001(16)
C40 0.039(3) 0.045(3) 0.053(4) 0.032(3) -0.005(3) 0.000(3)
O7 0.061(3) 0.046(2) 0.039(2) 0.0141(18) 0.001(2) -0.0031(19)
O4 0.049(2) 0.045(2) 0.042(2) 0.0209(17) -0.0007(18) 0.0030(17)
N3 0.022(2) 0.025(2) 0.036(2) 0.0094(18) 0.0015(18) 0.0038(17)
N1 0.021(2) 0.025(2) 0.033(2) 0.0114(17) 0.0006(17) -0.0009(16)
O8 0.056(2) 0.045(2) 0.039(2) 0.0172(18) -0.0040(18) -0.0066(18)
O5 0.059(2) 0.038(2) 0.039(2) 0.0151(17) 0.0064(18) 0.0029(17)
C48 0.062(4) 0.035(3) 0.042(3) 0.021(3) -0.006(3) 0.003(3)
C44 0.053(4) 0.037(3) 0.037(3) 0.001(3) 0.008(3) 0.001(3)
C46 0.034(3) 0.047(3) 0.041(3) 0.019(3) 0.007(3) 0.000(2)
C52 0.056(4) 0.036(3) 0.043(3) 0.011(3) 0.006(3) 0.008(3)
C11 0.029(3) 0.035(3) 0.036(3) 0.009(2) -0.007(2) 0.005(2)
C42 0.038(3) 0.048(3) 0.041(3) 0.017(3) 0.012(3) 0.007(3)
C1 0.020(3) 0.023(2) 0.027(3) 0.007(2) 0.000(2) 0.0000(19)
C47 0.066(4) 0.036(3) 0.034(3) 0.017(2) -0.001(3) 0.003(3)
C23 0.047(3) 0.033(3) 0.056(4) 0.022(3) 0.000(3) 0.003(2)
C20 0.034(3) 0.029(3) 0.045(3) 0.020(2) 0.012(2) 0.004(2)
C2 0.041(3) 0.027(3) 0.023(3) 0.006(2) 0.006(2) 0.007(2)
C10 0.036(3) 0.017(2) 0.035(3) 0.014(2) 0.005(2) 0.004(2)
C19 0.015(2) 0.029(3) 0.028(3) 0.009(2) 0.006(2) 0.0049(19)
C25 0.055(4) 0.047(3) 0.028(3) 0.009(2) -0.005(3) 0.002(3)
C28 0.027(3) 0.018(2) 0.034(3) 0.011(2) -0.006(2) -0.001(2)
C15 0.027(3) 0.034(3) 0.048(3) 0.020(2) 0.007(3) 0.005(2)
C24 0.027(3) 0.028(3) 0.032(3) 0.005(2) -0.001(2) 0.002(2)
C6 0.041(3) 0.023(2) 0.030(3) 0.007(2) 0.006(2) 0.004(2)
C45 0.044(3) 0.049(3) 0.049(4) 0.024(3) 0.011(3) 0.004(3)
C35 0.036(3) 0.069(4) 0.046(4) 0.026(3) -0.009(3) -0.009(3)
C38 0.042(3) 0.053(3) 0.036(3) 0.020(3) -0.013(3) -0.001(3)
C22 0.041(3) 0.065(4) 0.085(5) 0.046(3) 0.023(3) 0.005(3)
C50 0.045(4) 0.052(4) 0.052(4) 0.018(3) -0.011(3) -0.012(3)
C43 0.046(3) 0.026(3) 0.046(3) 0.010(2) -0.004(3) -0.006(2)
C29 0.031(3) 0.035(3) 0.041(3) 0.014(2) 0.004(2) 0.004(2)
C8 0.078(4) 0.035(3) 0.040(3) 0.008(3) 0.010(3) 0.014(3)
C5 0.045(3) 0.037(3) 0.022(3) 0.013(2) 0.001(2) 0.005(2)
C12 0.048(3) 0.043(3) 0.032(3) 0.008(2) -0.004(3) 0.004(3)
C33 0.028(3) 0.041(3) 0.039(3) 0.020(2) 0.000(2) -0.003(2)
C9 0.077(4) 0.032(3) 0.029(3) 0.006(2) 0.003(3) 0.001(3)
C17 0.030(3) 0.045(3) 0.058(4) 0.017(3) 0.012(3) 0.011(2)
C36 0.041(3) 0.045(3) 0.064(4) 0.021(3) -0.016(3) -0.012(3)
C37 0.034(3) 0.042(3) 0.039(3) 0.016(2) 0.000(2) 0.004(2)
C30 0.050(4) 0.055(3) 0.033(3) 0.016(3) 0.007(3) 0.003(3)
C18 0.037(3) 0.074(4) 0.044(4) 0.026(3) 0.018(3) 0.019(3)
C31 0.067(4) 0.055(4) 0.064(4) 0.011(3) 0.008(3) 0.028(3)
C39 0.043(3) 0.036(3) 0.038(3) 0.021(2) 0.001(3) -0.002(2)
C41 0.032(3) 0.043(3) 0.048(3) 0.015(3) 0.006(3) 0.015(3)
C34 0.037(3) 0.053(3) 0.063(4) 0.030(3) -0.014(3) 0.003(3)
C7 0.051(4) 0.056(4) 0.049(4) 0.003(3) -0.003(3) -0.019(3)
C32 0.037(3) 0.081(4) 0.063(4) 0.030(3) 0.008(3) -0.014(3)
C26 0.059(4) 0.041(3) 0.062(4) 0.006(3) -0.009(3) -0.012(3)
C51 0.085(5) 0.033(3) 0.047(4) 0.010(3) 0.010(4) -0.001(3)
C27 0.046(4) 0.051(3) 0.043(3) 0.005(3) 0.003(3) 0.012(3)
C21 0.092(5) 0.047(3) 0.029(3) 0.014(3) 0.011(3) 0.013(3)
C49 0.048(4) 0.048(3) 0.047(4) 0.007(3) -0.013(3) -0.009(3)
C14 0.074(4) 0.049(3) 0.046(4) 0.018(3) -0.013(3) 0.021(3)
C4 0.111(5) 0.039(3) 0.034(3) 0.017(3) 0.010(3) -0.019(3)
C3 0.067(4) 0.070(4) 0.046(4) 0.021(3) -0.007(3) 0.037(3)
C13 0.038(4) 0.061(4) 0.069(4) -0.003(3) -0.009(3) -0.007(3)
C16 0.062(4) 0.046(3) 0.100(5) 0.037(3) 0.034(4) 0.003(3)
Li1 0.050(6) 0.039(5) 0.045(5) 0.016(4) 0.001(4) 0.004(4)

loop_
_atom_type_symbol
_atom_type_description
_atom_type_scat_dispersion_real
_atom_type_scat_dispersion_imag
_atom_type_scat_source
C C 0.0033 0.0016 'International Tables Vol C Tables 4.2.6.8 and 6.1.1.4'
H H 0.0000 0.0000 'International Tables Vol C Tables 4.2.6.8 and 6.1.1.4'
Li Li -0.0003 0.0001 'International Tables Vol C Tables 4.2.6.8 and 6.1.1.4'
N N 0.0061 0.0033 'International Tables Vol C Tables 4.2.6.8 and 6.1.1.4'
O O 0.0106 0.0060 'International Tables Vol C Tables 4.2.6.8 and 6.1.1.4'
Mn Mn 0.3368 0.7283 'International Tables Vol C Tables 4.2.6.8 and 6.1.1.4'

loop_
_geom_angle_atom_site_label_1
_geom_angle_atom_site_label_2
_geom_angle_atom_site_label_3
_geom_angle
N2 Mn1 N4 143.47(15)
N2 Mn1 N3 95.06(14)
N4 Mn1 N3 96.66(14)
N2 Mn1 N1 95.16(14)
N4 Mn1 N1 95.57(14)
N3 Mn1 N1 143.60(15)
C47 O6 C46 115.1(4)
C47 O6 Li1 114.6(3)
C46 O6 Li1 111.2(3)
C43 O3 C42 114.1(4)
C43 O3 Li1 111.5(3)
C42 O3 Li1 115.7(3)
C10 N2 Mn1 153.0(3)
C38 O2 C39 113.0(3)
C38 O2 Li1 115.3(3)
C39 O2 Li1 110.2(3)
C44 O1 C37 114.2(4)
C44 O1 Li1 113.6(3)
C37 O1 Li1 110.1(3)
C28 N4 Mn1 150.5(3)
O4 C40 C39 106.3(4)
C51 O7 C50 114.9(4)
C51 O7 Li1 114.3(3)
C50 O7 Li1 108.7(3)
C40 O4 C41 113.4(4)
C40 O4 Li1 114.3(3)
C41 O4 Li1 109.2(3)
C19 N3 Mn1 151.6(3)
C1 N1 Mn1 149.8(3)
C49 O8 C48 114.3(4)
C49 O8 Li1 117.1(3)
C48 O8 Li1 109.2(3)
C45 O5 C52 114.2(4)
C45 O5 Li1 114.1(3)
C52 O5 Li1 110.3(3)
O8 C48 C47 110.0(4)
O1 C44 C43 107.2(4)
O6 C46 C45 111.1(4)
O5 C52 C51 110.9(4)
C13 C11 C14 109.6(4)
C13 C11 C12 106.3(4)
C14 C11 C12 105.8(4)
C13 C11 C10 115.7(4)
C14 C11 C10 109.8(4)
C12 C11 C10 109.0(4)
O3 C42 C41 107.1(4)
N1 C1 C2 122.6(4)
N1 C1 C6 117.2(4)
C2 C1 C6 120.1(3)
O6 C47 C48 107.1(4)
C21 C20 C23 106.3(4)
C21 C20 C22 107.5(4)
C23 C20 C22 110.8(4)
C21 C20 C19 108.2(4)
C23 C20 C19 113.8(4)
C22 C20 C19 110.0(4)
C5 C2 C4 106.4(4)
C5 C2 C3 106.8(4)
C4 C2 C3 110.4(4)
C5 C2 C1 109.0(3)
C4 C2 C1 114.2(4)
C3 C2 C1 109.8(4)
N2 C10 C11 122.4(4)
N2 C10 C15 118.3(4)
C11 C10 C15 119.3(4)
N3 C19 C24 122.6(4)
N3 C19 C20 117.4(4)
C24 C19 C20 120.1(4)
N4 C28 C29 122.4(4)
N4 C28 C33 116.9(4)
C29 C28 C33 120.7(4)
C18 C15 C17 105.7(4)
C18 C15 C16 107.6(4)
C17 C15 C16 110.8(4)
C18 C15 C10 107.4(4)
C17 C15 C10 115.1(4)
C16 C15 C10 109.8(4)
C25 C24 C26 106.3(4)
C25 C24 C27 106.4(4)
C26 C24 C27 108.8(4)
C25 C24 C19 109.6(3)
C26 C24 C19 115.8(4)
C27 C24 C19 109.4(4)
C8 C6 C9 106.4(4)
C8 C6 C7 110.1(4)
C9 C6 C7 106.8(4)
C8 C6 C1 115.5(4)
C9 C6 C1 108.9(3)
C7 C6 C1 108.8(4)
O5 C45 C46 106.5(4)
O2 C38 C37 106.6(4)
O7 C50 C49 110.7(4)
O3 C43 C44 109.9(4)
C30 C29 C32 105.8(4)
C30 C29 C31 105.7(4)
C32 C29 C31 109.2(4)
C30 C29 C28 110.0(4)
C32 C29 C28 115.4(4)
C31 C29 C28 110.2(4)
C35 C33 C34 107.0(4)
C35 C33 C36 106.6(4)
C34 C33 C36 109.7(4)
C35 C33 C28 108.9(4)
C34 C33 C28 115.7(4)
C36 C33 C28 108.5(4)
O1 C37 C38 110.8(4)
O2 C39 C40 110.8(4)
O4 C41 C42 111.3(4)
O7 C51 C52 107.6(4)
O8 C49 C50 107.3(4)
O3 Li1 O8 81.3(3)
O3 Li1 O6 81.5(3)
O8 Li1 O6 72.8(3)
O3 Li1 O2 111.5(4)
O8 Li1 O2 142.3(4)
O6 Li1 O2 142.2(4)
O3 Li1 O4 72.3(3)
O8 Li1 O4 79.4(3)
O6 Li1 O4 144.2(4)
O2 Li1 O4 71.9(3)
O3 Li1 O1 71.7(3)
O8 Li1 O1 144.1(4)
O6 Li1 O1 80.0(3)
O2 Li1 O1 71.7(3)
O4 Li1 O1 113.0(4)
O3 Li1 O5 143.5(4)
O8 Li1 O5 111.8(4)
O6 Li1 O5 71.2(3)
O2 Li1 O5 79.4(3)
O4 Li1 O5 141.9(4)
O1 Li1 O5 79.9(3)
O3 Li1 O7 143.9(4)
O8 Li1 O7 71.5(3)
O6 Li1 O7 111.3(4)
O2 Li1 O7 79.6(3)
O4 Li1 O7 79.6(3)
O1 Li1 O7 142.0(4)
O5 Li1 O7 70.8(3)

loop_
_geom_bond_atom_site_label_1
_geom_bond_atom_site_label_2
_geom_bond_distance
Mn1 N2 1.888(4)
Mn1 N4 1.895(3)
Mn1 N3 1.903(3)
Mn1 N1 1.913(3)
O6 C47 1.395(5)
O6 C46 1.416(5)
O6 Li1 2.316(9)
O3 C43 1.422(5)
O3 C42 1.423(5)
O3 Li1 2.286(9)
N2 C10 1.266(5)
O2 C38 1.418(5)
O2 C39 1.419(5)
O2 Li1 2.318(9)
O1 C44 1.417(5)
O1 C37 1.423(5)
O1 Li1 2.373(9)
N4 C28 1.276(5)
C40 O4 1.416(5)
C40 C39 1.526(6)
O7 C51 1.406(6)
O7 C50 1.420(5)
O7 Li1 2.392(9)
O4 C41 1.427(5)
O4 Li1 2.362(9)
N3 C19 1.258(5)
N1 C1 1.264(5)
O8 C49 1.399(5)
O8 C48 1.431(5)
O8 Li1 2.291(9)
O5 C45 1.412(5)
O5 C52 1.413(5)
O5 Li1 2.388(9)
C48 C47 1.518(7)
C44 C43 1.512(6)
C46 C45 1.513(6)
C52 C51 1.520(7)
C11 C13 1.535(6)
C11 C14 1.536(6)
C11 C12 1.548(6)
C11 C10 1.568(6)
C42 C41 1.498(6)
C1 C2 1.564(6)
C1 C6 1.572(6)
C23 C20 1.523(6)
C20 C21 1.521(6)
C20 C22 1.536(6)
C20 C19 1.578(6)
C2 C5 1.519(5)
C2 C4 1.534(6)
C2 C3 1.538(6)
C10 C15 1.576(6)
C19 C24 1.561(6)
C25 C24 1.532(6)
C28 C29 1.555(6)
C28 C33 1.570(6)
C15 C18 1.524(6)
C15 C17 1.526(6)
C15 C16 1.529(6)
C24 C26 1.533(6)
C24 C27 1.553(6)
C6 C8 1.518(6)
C6 C9 1.521(6)
C6 C7 1.535(6)
C35 C33 1.517(6)
C38 C37 1.519(6)
C50 C49 1.518(6)
C29 C30 1.529(6)
C29 C32 1.537(6)
C29 C31 1.551(6)
C33 C34 1.538(6)
C33 C36 1.545(6)
